data_7224137
loop_
_publ_author_name
'Trifonov, Alexander'
'Tolpygin, Aleksei'
'Linnikova, , Olesya'
'Glukhova, Tatyana'
'Cherkasov, Anton'
'Fukin, Georgii K.'

_publ_section_title
;
 Bis(amido) Rare-earth Complexes Coordinated by Tridentate Amidinate
 Ligand: Synthesis, Structure and Catalytic Activity in Polymerization of
 Isoprene and rac-Lactide
;
_journal_name_full 'RSC Adv.'
_journal_paper_doi 10.1039/C5RA27960G
_journal_year 2016
_chemical_formula_moiety 'C43 H68 La N4 O P Si4'
_chemical_formula_sum 'C43 H68 La N4 O P Si4'
_chemical_formula_weight 939.25
_space_group_crystal_system monoclinic
_space_group_IT_number 15
_space_group_name_Hall '-C 2yc'
_space_group_name_H-M_alt 'C 1 2/c 1'
_symmetry_space_group_name_Hall '-C 2yc'
_symmetry_space_group_name_H-M 'C 1 2/c 1'
_atom_sites_solution_hydrogens geom
_atom_sites_solution_primary dual
_atom_sites_solution_secondary difmap
_audit_creation_method SHELXL-2014/7
_audit_update_record
;
2015-11-30 deposited with the CCDC.
2016-02-02 downloaded from the CCDC.
;
_cell_angle_alpha 90
_cell_angle_beta 105.513(3)
_cell_angle_gamma 90
_cell_formula_units_Z 8
_cell_length_a 21.5190(6)
_cell_length_b 12.7854(3)
_cell_length_c 36.8722(10)
_cell_measurement_reflns_used 6549
_cell_measurement_temperature 100(2)
_cell_measurement_theta_max 30.4800
_cell_measurement_theta_min 3.3960
_cell_volume 9775.0(5)
_computing_cell_refinement 'CrysAlisPro, Agilent Technologies'
_computing_data_collection 'CrysAlisPro, Agilent Technologies'
_computing_data_reduction 'CrysAlisPro, Agilent Technologies'
_computing_molecular_graphics 'SHELXTL (Sheldrick, 2000)'
_computing_publication_material 'SHELXTL (Sheldrick, 2000)'
_computing_structure_refinement 'SHELXL-2014/7 (Sheldrick, 2014)'
_computing_structure_solution 'SHELXT-2014/4 (Sheldrick, 2014)'
_diffrn_ambient_temperature 100(2)
_diffrn_measured_fraction_theta_full 0.997
_diffrn_measured_fraction_theta_max 0.998
_diffrn_measurement_device_type 'Xcalibur, EOS (CCD)'
_diffrn_measurement_method '\w scans'
_diffrn_radiation_type MoK\a
_diffrn_radiation_wavelength 0.71073
_diffrn_reflns_av_R_equivalents 0.0577
_diffrn_reflns_av_unetI/netI 0.0930
_diffrn_reflns_laue_measured_fraction_full 0.997
_diffrn_reflns_laue_measured_fraction_max 0.998
_diffrn_reflns_limit_h_max 28
_diffrn_reflns_limit_h_min -29
_diffrn_reflns_limit_k_max 17
_diffrn_reflns_limit_k_min -17
_diffrn_reflns_limit_l_max 46
_diffrn_reflns_limit_l_min -50
_diffrn_reflns_number 28859
_diffrn_reflns_point_group_measured_fraction_full 0.997
_diffrn_reflns_point_group_measured_fraction_max 0.998
_diffrn_reflns_theta_full 25.242
_diffrn_reflns_theta_max 28.998
_diffrn_reflns_theta_min 3.157
_diffrn_source 'fine focus sealed tube'
_exptl_absorpt_coefficient_mu 1.039
_exptl_absorpt_correction_T_max 1.000
_exptl_absorpt_correction_T_min 0.976
_exptl_absorpt_correction_type multi-scan
_exptl_absorpt_process_details
;
CrysAlisPro, Agilent Technologies, Version 1.171.37.35.
Empirical absorption correction using spherical harmonics, implemented
in SCALE3 ABSPACK scaling algorithm.
;
_exptl_crystal_colour yellow
_exptl_crystal_density_diffrn 1.276
_exptl_crystal_description prism
_exptl_crystal_F_000 3920
_exptl_crystal_size_max 0.420
_exptl_crystal_size_mid 0.250
_exptl_crystal_size_min 0.180
_refine_diff_density_max 0.780
_refine_diff_density_min -1.127
_refine_diff_density_rms 0.113
_refine_ls_extinction_method none
_refine_ls_goodness_of_fit_ref 1.024
_refine_ls_hydrogen_treatment constr
_refine_ls_matrix_type full
_refine_ls_number_parameters 504
_refine_ls_number_reflns 12946
_refine_ls_number_restraints 0
_refine_ls_restrained_S_all 1.024
_refine_ls_R_factor_all 0.0849
_refine_ls_R_factor_gt 0.0531
_refine_ls_shift/su_max 0.002
_refine_ls_shift/su_mean 0.000
_refine_ls_structure_factor_coef Fsqd
_refine_ls_weighting_details 'w=1/[\s^2^(Fo^2^)+(0.0167P)^2^] where P=(Fo^2^+2Fc^2^)/3'
_refine_ls_weighting_scheme calc
_refine_ls_wR_factor_gt 0.0746
_refine_ls_wR_factor_ref 0.0811
_reflns_Friedel_coverage 0.000
_reflns_number_gt 9488
_reflns_number_total 12946
_reflns_threshold_expression 'I > 2\s(I)'
_cod_data_source_file c5ra27960g2.cif
_cod_data_source_block laampo1
_cod_database_code 7224137
_shelx_shelxl_version_number 2014/7
_shelx_space_group_comment
;
The symmetry employed for this shelxl refinement is uniquely defined
by the following loop, which should always be used as a source of
symmetry information in preference to the above space-group names.
They are only intended as comments.
;
_shelx_estimated_absorpt_t_min 0.669
_shelx_estimated_absorpt_t_max 0.835

loop_
_space_group_symop_operation_xyz
'x, y, z'
'-x, y, -z+1/2'
'x+1/2, y+1/2, z'
'-x+1/2, y+1/2, -z+1/2'
'-x, -y, -z'
'x, -y, z-1/2'
'-x+1/2, -y+1/2, -z'
'x+1/2, -y+1/2, z-1/2'

loop_
_atom_site_label
_atom_site_type_symbol
_atom_site_fract_x
_atom_site_fract_y
_atom_site_fract_z
_atom_site_U_iso_or_equiv
_atom_site_adp_type
_atom_site_occupancy
_atom_site_site_symmetry_order
_atom_site_calc_flag
_atom_site_refinement_flags_posn
_atom_site_refinement_flags_adp
La1 La 0.27297(2) 0.33378(2) 0.38216(2) 0.01296(5) Uani 1 1 d . .
Si1 Si 0.39210(4) 0.15631(8) 0.43396(3) 0.0208(2) Uani 1 1 d . .
Si2 Si 0.29387(5) 0.06681(8) 0.36729(3) 0.0231(2) Uani 1 1 d . .
Si3 Si 0.09864(4) 0.33996(9) 0.32639(3) 0.0230(2) Uani 1 1 d . .
Si4 Si 0.13601(4) 0.29420(7) 0.40901(3) 0.0182(2) Uani 1 1 d . .
P1 P 0.36004(4) 0.41525(7) 0.31531(2) 0.01562(18) Uani 1 1 d . .
O1 O 0.30232(9) 0.36298(16) 0.32410(6) 0.0155(5) Uani 1 1 d . .
N1 N 0.29239(12) 0.5037(2) 0.42309(7) 0.0147(6) Uani 1 1 d . .
N2 N 0.36674(12) 0.4641(2) 0.39414(7) 0.0141(6) Uani 1 1 d . .
N3 N 0.32452(12) 0.1679(2) 0.39713(7) 0.0187(6) Uani 1 1 d . .
N4 N 0.15532(11) 0.3263(2) 0.36816(7) 0.0167(6) Uani 1 1 d . .
C1 C 0.34579(14) 0.5364(2) 0.41498(9) 0.0139(7) Uani 1 1 d . .
C2 C 0.37891(16) 0.6448(3) 0.42500(10) 0.0224(8) Uani 1 1 d . .
C3 C 0.33264(19) 0.7323(3) 0.42830(14) 0.0499(14) Uani 1 1 d . .
H3A H 0.3557 0.7992 0.4320 0.075 Uiso 1 1 calc R U
H3B H 0.3152 0.7186 0.4498 0.075 Uiso 1 1 calc R U
H3C H 0.2972 0.7354 0.4052 0.075 Uiso 1 1 calc R U
C4 C 0.4309(2) 0.6403(4) 0.46206(15) 0.0795(18) Uani 1 1 d . .
H4A H 0.4438 0.7115 0.4707 0.119 Uiso 1 1 calc R U
H4B H 0.4684 0.6022 0.4585 0.119 Uiso 1 1 calc R U
H4C H 0.4141 0.6042 0.4809 0.119 Uiso 1 1 calc R U
C5 C 0.4091(2) 0.6795(3) 0.39389(14) 0.0535(15) Uani 1 1 d . .
H5A H 0.4308 0.7469 0.4006 0.080 Uiso 1 1 calc R U
H5B H 0.3753 0.6867 0.3702 0.080 Uiso 1 1 calc R U
H5C H 0.4406 0.6271 0.3909 0.080 Uiso 1 1 calc R U
C6 C 0.24983(14) 0.5642(2) 0.43865(9) 0.0148(7) Uani 1 1 d . .
C7 C 0.19752(15) 0.6147(2) 0.41381(10) 0.0191(7) Uani 1 1 d . .
C8 C 0.15337(16) 0.6686(3) 0.42834(11) 0.0278(8) Uani 1 1 d . .
H8A H 0.1179 0.7030 0.4117 0.033 Uiso 1 1 calc R U
C9 C 0.16071(17) 0.6724(3) 0.46661(11) 0.0297(9) Uani 1 1 d . .
H9A H 0.1310 0.7110 0.4763 0.036 Uiso 1 1 calc R U
C10 C 0.21102(17) 0.6204(3) 0.49074(10) 0.0256(9) Uani 1 1 d . .
H10A H 0.2154 0.6232 0.5171 0.031 Uiso 1 1 calc R U
C11 C 0.25598(16) 0.5633(3) 0.47738(10) 0.0201(8) Uani 1 1 d . .
C12 C 0.18861(18) 0.6116(3) 0.37193(10) 0.0291(9) Uani 1 1 d . .
H12A H 0.1564 0.6638 0.3597 0.044 Uiso 1 1 calc R U
H12B H 0.1739 0.5419 0.3624 0.044 Uiso 1 1 calc R U
H12C H 0.2297 0.6272 0.3664 0.044 Uiso 1 1 calc R U
C13 C 0.30906(17) 0.5061(3) 0.50468(10) 0.0322(9) Uani 1 1 d . .
H13A H 0.2991 0.5014 0.5291 0.048 Uiso 1 1 calc R U
H13B H 0.3497 0.5440 0.5077 0.048 Uiso 1 1 calc R U
H13C H 0.3131 0.4356 0.4952 0.048 Uiso 1 1 calc R U
C14 C 0.42758(14) 0.4443(2) 0.38975(9) 0.0145(7) Uani 1 1 d . .
C15 C 0.48416(14) 0.4376(2) 0.41940(9) 0.0174(7) Uani 1 1 d . .
H15A H 0.4822 0.4515 0.4444 0.021 Uiso 1 1 calc R U
C16 C 0.54269(15) 0.4113(3) 0.41309(10) 0.0224(8) Uani 1 1 d . .
H16A H 0.5802 0.4078 0.4337 0.027 Uiso 1 1 calc R U
C17 C 0.54715(15) 0.3899(3) 0.37675(10) 0.0204(8) Uani 1 1 d . .
H17A H 0.5878 0.3753 0.3723 0.024 Uiso 1 1 calc R U
C18 C 0.49200(14) 0.3901(2) 0.34755(10) 0.0199(7) Uani 1 1 d . .
H18A H 0.4945 0.3727 0.3229 0.024 Uiso 1 1 calc R U
C19 C 0.43189(14) 0.4154(2) 0.35340(9) 0.0142(7) Uani 1 1 d . .
C20 C 0.34253(15) 0.5484(3) 0.30088(9) 0.0174(7) Uani 1 1 d . .
C21 C 0.28008(16) 0.5858(3) 0.29363(10) 0.0235(8) Uani 1 1 d . .
H21A H 0.2464 0.5399 0.2956 0.028 Uiso 1 1 calc R U
C22 C 0.26603(17) 0.6894(3) 0.28348(11) 0.0290(9) Uani 1 1 d . .
H22A H 0.2230 0.7143 0.2785 0.035 Uiso 1 1 calc R U
C23 C 0.31474(17) 0.7557(3) 0.28064(10) 0.0280(9) Uani 1 1 d . .
H23A H 0.3054 0.8271 0.2743 0.034 Uiso 1 1 calc R U
C24 C 0.37700(18) 0.7194(3) 0.28696(12) 0.0361(10) Uani 1 1 d . .
H24A H 0.4102 0.7650 0.2840 0.043 Uiso 1 1 calc R U
C25 C 0.39116(16) 0.6166(3) 0.29759(11) 0.0287(9) Uani 1 1 d . .
H25A H 0.4344 0.5923 0.3027 0.034 Uiso 1 1 calc R U
C26 C 0.38062(15) 0.3441(3) 0.27774(9) 0.0222(8) Uani 1 1 d . .
C27 C 0.38108(17) 0.3903(3) 0.24384(10) 0.0345(10) Uani 1 1 d . .
H27A H 0.3703 0.4621 0.2394 0.041 Uiso 1 1 calc R U
C28 C 0.39764(18) 0.3297(4) 0.21600(11) 0.0486(13) Uani 1 1 d . .
H28A H 0.3973 0.3602 0.1925 0.058 Uiso 1 1 calc R U
C29 C 0.41421(18) 0.2268(4) 0.22271(13) 0.0531(15) Uani 1 1 d . .
H29A H 0.4261 0.1867 0.2039 0.064 Uiso 1 1 calc R U
C30 C 0.41383(18) 0.1806(3) 0.25657(12) 0.0441(12) Uani 1 1 d . .
H30A H 0.4254 0.1091 0.2610 0.053 Uiso 1 1 calc R U
C31 C 0.39659(16) 0.2388(3) 0.28387(11) 0.0308(9) Uani 1 1 d . .
H31A H 0.3956 0.2069 0.3070 0.037 Uiso 1 1 calc R U
C32 C 0.46832(15) 0.1551(3) 0.41879(11) 0.0331(9) Uani 1 1 d . .
H32A H 0.4703 0.0909 0.4046 0.050 Uiso 1 1 calc R U
H32B H 0.5054 0.1577 0.4410 0.050 Uiso 1 1 calc R U
H32C H 0.4692 0.2159 0.4028 0.050 Uiso 1 1 calc R U
C33 C 0.39540(16) 0.2707(3) 0.46678(10) 0.0244(8) Uani 1 1 d . .
H33A H 0.3870 0.3356 0.4521 0.037 Uiso 1 1 calc R U
H33B H 0.4382 0.2742 0.4846 0.037 Uiso 1 1 calc R U
H33C H 0.3627 0.2616 0.4806 0.037 Uiso 1 1 calc R U
C34 C 0.39394(18) 0.0360(3) 0.46311(11) 0.0350(10) Uani 1 1 d . .
H34A H 0.3950 -0.0261 0.4477 0.052 Uiso 1 1 calc R U
H34B H 0.3553 0.0339 0.4724 0.052 Uiso 1 1 calc R U
H34C H 0.4325 0.0371 0.4845 0.052 Uiso 1 1 calc R U
C35 C 0.35716(18) -0.0168(3) 0.35479(12) 0.0383(11) Uani 1 1 d . .
H35A H 0.3362 -0.0719 0.3373 0.057 Uiso 1 1 calc R U
H35B H 0.3845 -0.0488 0.3777 0.057 Uiso 1 1 calc R U
H35C H 0.3837 0.0266 0.3429 0.057 Uiso 1 1 calc R U
C36 C 0.24108(17) -0.0234(3) 0.38653(12) 0.0379(11) Uani 1 1 d . .
H36A H 0.2268 -0.0818 0.3691 0.057 Uiso 1 1 calc R U
H36B H 0.2034 0.0153 0.3895 0.057 Uiso 1 1 calc R U
H36C H 0.2656 -0.0504 0.4111 0.057 Uiso 1 1 calc R U
C37 C 0.24147(18) 0.1199(3) 0.32194(11) 0.0381(10) Uani 1 1 d . .
H37A H 0.2214 0.0618 0.3056 0.057 Uiso 1 1 calc R U
H37B H 0.2678 0.1613 0.3093 0.057 Uiso 1 1 calc R U
H37C H 0.2078 0.1643 0.3272 0.057 Uiso 1 1 calc R U
C38 C 0.13407(16) 0.4064(3) 0.29100(10) 0.0282(9) Uani 1 1 d . .
H38A H 0.1439 0.4793 0.2984 0.042 Uiso 1 1 calc R U
H38B H 0.1030 0.4040 0.2661 0.042 Uiso 1 1 calc R U
H38C H 0.1737 0.3703 0.2900 0.042 Uiso 1 1 calc R U
C39 C 0.06472(17) 0.2114(3) 0.30498(11) 0.0374(10) Uani 1 1 d . .
H39A H 0.0988 0.1709 0.2984 0.056 Uiso 1 1 calc R U
H39B H 0.0296 0.2245 0.2823 0.056 Uiso 1 1 calc R U
H39C H 0.0481 0.1720 0.3232 0.056 Uiso 1 1 calc R U
C40 C 0.02730(17) 0.4234(3) 0.32809(12) 0.0429(11) Uani 1 1 d . .
H40A H 0.0425 0.4899 0.3406 0.064 Uiso 1 1 calc R U
H40B H 0.0013 0.3867 0.3422 0.064 Uiso 1 1 calc R U
H40C H 0.0010 0.4370 0.3024 0.064 Uiso 1 1 calc R U
C41 C 0.09223(16) 0.1673(3) 0.40661(11) 0.0321(9) Uani 1 1 d . .
H41A H 0.0890 0.1483 0.4318 0.048 Uiso 1 1 calc R U
H41B H 0.1158 0.1127 0.3972 0.048 Uiso 1 1 calc R U
H41C H 0.0489 0.1743 0.3896 0.048 Uiso 1 1 calc R U
C42 C 0.08772(17) 0.3936(3) 0.42719(10) 0.0287(9) Uani 1 1 d . .
H42A H 0.0806 0.3689 0.4509 0.043 Uiso 1 1 calc R U
H42B H 0.0460 0.4039 0.4087 0.043 Uiso 1 1 calc R U
H42C H 0.1112 0.4601 0.4315 0.043 Uiso 1 1 calc R U
C43 C 0.21314(15) 0.2769(3) 0.44720(9) 0.0227(8) Uani 1 1 d . .
H43A H 0.2031 0.2578 0.4707 0.034 Uiso 1 1 calc R U
H43B H 0.2376 0.3425 0.4507 0.034 Uiso 1 1 calc R U
H43C H 0.2389 0.2213 0.4400 0.034 Uiso 1 1 calc R U

loop_
_atom_site_aniso_label
_atom_site_aniso_U_11
_atom_site_aniso_U_22
_atom_site_aniso_U_33
_atom_site_aniso_U_23
_atom_site_aniso_U_13
_atom_site_aniso_U_12
La1 0.01253(8) 0.01233(9) 0.01433(9) -0.00060(9) 0.00415(7) -0.00139(8)
Si1 0.0187(4) 0.0155(5) 0.0269(5) 0.0029(5) 0.0036(4) -0.0003(4)
Si2 0.0238(5) 0.0172(5) 0.0278(6) -0.0039(5) 0.0060(5) -0.0008(4)
Si3 0.0144(4) 0.0332(6) 0.0195(5) 0.0001(5) 0.0014(4) -0.0019(4)
Si4 0.0163(4) 0.0185(5) 0.0205(5) 0.0012(4) 0.0063(4) -0.0018(4)
P1 0.0145(4) 0.0198(5) 0.0133(4) 0.0006(4) 0.0051(4) 0.0000(3)
O1 0.0150(11) 0.0193(13) 0.0122(11) -0.0007(10) 0.0037(9) -0.0033(9)
N1 0.0156(13) 0.0121(14) 0.0174(15) -0.0033(12) 0.0060(12) -0.0001(11)
N2 0.0141(13) 0.0138(15) 0.0152(14) -0.0040(12) 0.0055(12) -0.0030(11)
N3 0.0197(13) 0.0148(14) 0.0225(15) -0.0018(14) 0.0073(12) 0.0014(12)
N4 0.0123(12) 0.0197(15) 0.0168(14) -0.0019(13) 0.0018(11) -0.0021(11)
C1 0.0149(15) 0.0137(17) 0.0118(16) 0.0004(14) 0.0014(13) -0.0005(12)
C2 0.0232(17) 0.014(2) 0.031(2) -0.0064(16) 0.0084(16) -0.0056(14)
C3 0.042(2) 0.016(2) 0.105(4) -0.017(2) 0.042(3) -0.0099(18)
C4 0.095(4) 0.037(3) 0.071(4) -0.009(3) -0.040(3) -0.025(3)
C5 0.069(3) 0.016(2) 0.100(4) -0.008(2) 0.066(3) -0.010(2)
C6 0.0162(16) 0.0124(17) 0.0181(17) -0.0032(14) 0.0084(14) -0.0046(13)
C7 0.0219(17) 0.0127(18) 0.0216(19) -0.0031(15) 0.0037(15) -0.0043(14)
C8 0.0218(17) 0.0195(19) 0.041(2) -0.004(2) 0.0069(17) 0.0032(16)
C9 0.0272(19) 0.022(2) 0.045(2) -0.008(2) 0.0181(19) 0.0006(17)
C10 0.040(2) 0.019(2) 0.024(2) -0.0105(17) 0.0200(19) -0.0102(16)
C11 0.0247(18) 0.0144(18) 0.0209(19) -0.0055(15) 0.0058(16) -0.0065(14)
C12 0.039(2) 0.023(2) 0.0202(19) 0.0008(17) -0.0006(17) 0.0049(17)
C13 0.041(2) 0.033(2) 0.0175(19) -0.0040(18) -0.0018(18) -0.0014(18)
C14 0.0161(15) 0.0093(16) 0.0190(17) 0.0009(14) 0.0063(14) -0.0024(12)
C15 0.0197(17) 0.0157(18) 0.0158(17) -0.0029(15) 0.0029(14) -0.0049(13)
C16 0.0145(16) 0.021(2) 0.027(2) 0.0020(17) -0.0016(15) -0.0028(14)
C17 0.0178(17) 0.0169(19) 0.026(2) -0.0026(16) 0.0057(16) -0.0011(14)
C18 0.0166(16) 0.0206(19) 0.0231(19) -0.0018(16) 0.0064(15) -0.0016(14)
C19 0.0130(15) 0.0119(17) 0.0176(17) 0.0004(14) 0.0041(13) -0.0014(12)
C20 0.0201(16) 0.0170(18) 0.0164(17) 0.0024(15) 0.0068(15) -0.0005(13)
C21 0.0196(17) 0.025(2) 0.027(2) 0.0004(17) 0.0092(16) -0.0050(15)
C22 0.0254(19) 0.025(2) 0.037(2) 0.0058(18) 0.0096(18) 0.0067(15)
C23 0.035(2) 0.024(2) 0.024(2) 0.0077(17) 0.0055(18) 0.0030(16)
C24 0.031(2) 0.034(3) 0.042(3) 0.015(2) 0.009(2) -0.0057(18)
C25 0.0183(17) 0.029(2) 0.039(2) 0.0139(19) 0.0081(18) -0.0006(15)
C26 0.0149(15) 0.036(2) 0.0163(17) -0.0061(17) 0.0054(14) -0.0026(15)
C27 0.0220(19) 0.058(3) 0.024(2) 0.002(2) 0.0084(17) 0.0001(18)
C28 0.026(2) 0.105(4) 0.017(2) -0.010(3) 0.0100(17) -0.001(3)
C29 0.020(2) 0.101(4) 0.035(3) -0.040(3) 0.002(2) 0.005(2)
C30 0.029(2) 0.048(3) 0.051(3) -0.027(3) 0.002(2) 0.007(2)
C31 0.0243(19) 0.036(2) 0.029(2) -0.0130(19) 0.0020(17) -0.0005(17)
C32 0.0198(17) 0.026(2) 0.053(3) 0.001(2) 0.0079(18) 0.0030(16)
C33 0.0230(18) 0.027(2) 0.0211(19) 0.0037(17) 0.0022(16) 0.0009(15)
C34 0.041(2) 0.024(2) 0.032(2) 0.0068(19) -0.003(2) -0.0055(17)
C35 0.045(2) 0.026(2) 0.048(3) -0.015(2) 0.019(2) 0.0028(18)
C36 0.038(2) 0.017(2) 0.063(3) -0.003(2) 0.021(2) -0.0070(17)
C37 0.043(2) 0.031(2) 0.032(2) -0.009(2) -0.004(2) -0.0058(18)
C38 0.0272(19) 0.035(2) 0.0200(19) -0.0057(18) 0.0029(16) -0.0034(16)
C39 0.027(2) 0.048(3) 0.033(2) -0.004(2) 0.0019(19) -0.0152(18)
C40 0.023(2) 0.069(3) 0.033(2) 0.008(2) 0.0016(19) 0.016(2)
C41 0.0260(18) 0.027(2) 0.046(2) 0.003(2) 0.0132(19) -0.0037(17)
C42 0.035(2) 0.027(2) 0.030(2) -0.0006(18) 0.0182(19) 0.0000(17)
C43 0.0235(18) 0.029(2) 0.0164(18) 0.0042(16) 0.0068(15) -0.0026(15)

loop_
_atom_type_symbol
_atom_type_description
_atom_type_scat_dispersion_real
_atom_type_scat_dispersion_imag
_atom_type_scat_source
C C 0.0033 0.0016 'International Tables Vol C Tables 4.2.6.8 and 6.1.1.4'
H H 0.0000 0.0000 'International Tables Vol C Tables 4.2.6.8 and 6.1.1.4'
N N 0.0061 0.0033 'International Tables Vol C Tables 4.2.6.8 and 6.1.1.4'
O O 0.0106 0.0060 'International Tables Vol C Tables 4.2.6.8 and 6.1.1.4'
P P 0.1023 0.0942 'International Tables Vol C Tables 4.2.6.8 and 6.1.1.4'
Si Si 0.0817 0.0704 'International Tables Vol C Tables 4.2.6.8 and 6.1.1.4'
La La -0.2871 2.4523 'International Tables Vol C Tables 4.2.6.8 and 6.1.1.4'

loop_
_geom_angle_atom_site_label_1
_geom_angle_atom_site_label_2
_geom_angle_atom_site_label_3
_geom_angle
N3 La1 O1 97.27(8)
N3 La1 N4 113.86(9)
O1 La1 N4 108.65(8)
N3 La1 N2 104.01(8)
O1 La1 N2 70.86(7)
N4 La1 N2 141.66(9)
N3 La1 N1 127.72(9)
O1 La1 N1 110.10(7)
N4 La1 N1 98.67(8)
N2 La1 N1 50.45(7)
N3 La1 C43 82.88(8)
O1 La1 C43 169.50(8)
N4 La1 C43 62.17(8)
N2 La1 C43 119.38(8)
N1 La1 C43 77.49(8)
N3 La1 C1 119.77(9)
O1 La1 C1 89.55(7)
N4 La1 C1 120.08(8)
N2 La1 C1 25.45(7)
N1 La1 C1 25.11(7)
C43 La1 C1 99.52(8)
N3 La1 Si4 100.74(6)
O1 La1 Si4 137.34(5)
N4 La1 Si4 28.85(6)
N2 La1 Si4 138.85(6)
N1 La1 Si4 88.43(5)
C43 La1 Si4 33.32(6)
C1 La1 Si4 113.51(5)
N3 La1 Si2 25.89(7)
O1 La1 Si2 86.40(5)
N4 La1 Si2 95.62(7)
N2 La1 Si2 122.15(6)
N1 La1 Si2 153.14(6)
C43 La1 Si2 89.41(7)
C1 La1 Si2 143.32(6)
Si4 La1 Si2 93.34(2)
N3 Si1 C32 113.00(15)
N3 Si1 C34 114.20(15)
C32 Si1 C34 106.22(16)
N3 Si1 C33 108.70(15)
C32 Si1 C33 108.24(16)
C34 Si1 C33 106.11(16)
N3 Si2 C37 109.67(16)
N3 Si2 C35 113.98(16)
C37 Si2 C35 106.78(18)
N3 Si2 C36 112.79(15)
C37 Si2 C36 106.12(19)
C35 Si2 C36 107.03(17)
N3 Si2 La1 37.58(9)
C37 Si2 La1 73.48(12)
C35 Si2 La1 136.28(12)
C36 Si2 La1 114.91(11)
N4 Si3 C38 110.45(14)
N4 Si3 C39 113.22(17)
C38 Si3 C39 106.65(17)
N4 Si3 C40 114.94(16)
C38 Si3 C40 104.64(17)
C39 Si3 C40 106.27(18)
N4 Si4 C41 113.83(16)
N4 Si4 C42 116.02(15)
C41 Si4 C42 106.57(15)
N4 Si4 C43 108.24(13)
C41 Si4 C43 105.45(16)
C42 Si4 C43 105.95(16)
N4 Si4 La1 43.46(8)
C41 Si4 La1 125.69(11)
C42 Si4 La1 127.70(11)
C43 Si4 La1 64.78(9)
O1 P1 C19 114.67(13)
O1 P1 C20 111.21(13)
C19 P1 C20 107.49(15)
O1 P1 C26 108.88(14)
C19 P1 C26 105.35(14)
C20 P1 C26 108.98(16)
P1 O1 La1 132.74(12)
C1 N1 C6 127.2(3)
C1 N1 La1 98.38(18)
C6 N1 La1 131.33(19)
C1 N2 C14 131.3(3)
C1 N2 La1 100.10(17)
C14 N2 La1 125.89(19)
Si1 N3 Si2 123.05(17)
Si1 N3 La1 120.25(14)
Si2 N3 La1 116.53(14)
Si3 N4 Si4 122.46(14)
Si3 N4 La1 129.71(12)
Si4 N4 La1 107.69(12)
N1 C1 N2 110.6(3)
N1 C1 C2 126.5(3)
N2 C1 C2 122.8(2)
N1 C1 La1 56.51(16)
N2 C1 La1 54.45(15)
C2 C1 La1 171.0(2)
C4 C2 C3 107.2(3)
C4 C2 C5 109.2(3)
C3 C2 C5 105.4(3)
C4 C2 C1 111.1(3)
C3 C2 C1 113.9(3)
C5 C2 C1 109.9(3)
C11 C6 C7 120.7(3)
C11 C6 N1 120.6(3)
C7 C6 N1 118.3(3)
C8 C7 C6 119.1(3)
C8 C7 C12 119.7(3)
C6 C7 C12 121.2(3)
C9 C8 C7 120.6(3)
C10 C9 C8 120.0(3)
C9 C10 C11 121.5(3)
C6 C11 C10 118.0(3)
C6 C11 C13 122.5(3)
C10 C11 C13 119.5(3)
N2 C14 C15 124.7(3)
N2 C14 C19 117.5(3)
C15 C14 C19 117.3(3)
C16 C15 C14 121.5(3)
C15 C16 C17 120.6(3)
C18 C17 C16 119.1(3)
C17 C18 C19 121.2(3)
C18 C19 C14 120.1(3)
C18 C19 P1 121.1(2)
C14 C19 P1 118.8(2)
C21 C20 C25 118.8(3)
C21 C20 P1 120.1(2)
C25 C20 P1 121.1(3)
C20 C21 C22 120.8(3)
C23 C22 C21 119.6(3)
C22 C23 C24 120.4(4)
C23 C24 C25 120.0(3)
C24 C25 C20 120.4(3)
C27 C26 C31 119.9(3)
C27 C26 P1 122.6(3)
C31 C26 P1 117.5(3)
C26 C27 C28 119.2(4)
C29 C28 C27 120.2(4)
C28 C29 C30 120.7(4)
C31 C30 C29 119.7(4)
C30 C31 C26 120.4(4)
Si4 C43 La1 81.90(11)

loop_
_geom_bond_atom_site_label_1
_geom_bond_atom_site_label_2
_geom_bond_distance
La1 N3 2.389(3)
La1 O1 2.4177(19)
La1 N4 2.447(2)
La1 N2 2.563(2)
La1 N1 2.614(3)
La1 C43 3.097(3)
La1 C1 3.101(3)
La1 Si4 3.3888(8)
La1 Si2 3.5049(10)
Si1 N3 1.710(3)
Si1 C32 1.869(3)
Si1 C34 1.871(4)
Si1 C33 1.887(3)
Si2 N3 1.711(3)
Si2 C37 1.876(4)
Si2 C35 1.883(3)
Si2 C36 1.885(3)
Si3 N4 1.699(3)
Si3 C38 1.881(3)
Si3 C39 1.884(4)
Si3 C40 1.884(3)
Si4 N4 1.716(3)
Si4 C41 1.866(4)
Si4 C42 1.876(3)
Si4 C43 1.880(3)
P1 O1 1.520(2)
P1 C19 1.789(3)
P1 C20 1.794(3)
P1 C26 1.809(3)
N1 C1 1.330(3)
N1 C6 1.431(3)
N2 C1 1.354(4)
N2 C14 1.385(3)
C1 C2 1.558(4)
C2 C4 1.518(6)
C2 C3 1.524(5)
C2 C5 1.527(5)
C6 C11 1.398(4)
C6 C7 1.404(5)
C7 C8 1.392(4)
C7 C12 1.505(4)
C8 C9 1.378(5)
C9 C10 1.375(5)
C10 C11 1.402(4)
C11 C13 1.496(5)
C14 C15 1.405(4)
C14 C19 1.417(4)
C15 C16 1.382(4)
C16 C17 1.396(4)
C17 C18 1.373(5)
C18 C19 1.405(4)
C20 C21 1.383(4)
C20 C25 1.392(4)
C21 C22 1.388(5)
C22 C23 1.374(5)
C23 C24 1.378(5)
C24 C25 1.382(5)
C26 C27 1.385(5)
C26 C31 1.392(5)
C27 C28 1.406(5)
C28 C29 1.368(6)
C29 C30 1.383(6)
C30 C31 1.380(5)
